data_7156531
loop_
_publ_author_name
'Kawamoto, Yuichiro'
'Ozone, Daiki'
'Kobayashi, Toyoharu'
'Ito, Hisanaka'

_publ_section_title
;
 Total synthesis of (+-)-chondrosterin I using a desymmetric aldol
 reaction.
;
_journal_issue 44
_journal_name_full 'Organic &amp; biomolecular chemistry'
_journal_page_first 8477
_journal_page_last 8480
_journal_paper_doi 10.1039/c8ob02557f
_journal_volume 16
_journal_year 2018
_chemical_formula_moiety 'C19 H28 O3'
_chemical_formula_sum 'C19 H28 O3'
_chemical_formula_weight 304.41
_space_group_crystal_system triclinic
_space_group_IT_number 2
_space_group_name_Hall '-P 1'
_space_group_name_H-M_alt 'P -1'
_symmetry_space_group_name_Hall '-P 1'
_symmetry_space_group_name_H-M 'P -1'
_atom_sites_solution_hydrogens geom
_audit_creation_date 2018-07-04
_audit_creation_method SHELXL-2014
_audit_update_record
;
2018-10-18 deposited with the CCDC.
2018-10-18 downloaded from the CCDC.
;
_cell_angle_alpha 73.826(2)
_cell_angle_beta 89.528(2)
_cell_angle_gamma 62.6110(10)
_cell_formula_units_Z 4
_cell_length_a 10.4021(13)
_cell_length_b 11.1622(14)
_cell_length_c 18.137(2)
_cell_measurement_reflns_used 6172
_cell_measurement_temperature 90
_cell_measurement_theta_max 27.40
_cell_measurement_theta_min 2.16
_cell_volume 1778.0(4)
_computing_cell_refinement 'APEX2 V2014.11-0 (Bruker AXS Inc.,2014)'
_computing_data_collection 'APEX2 V2014.11-0 (Bruker AXS Inc.,2014)'
_computing_data_reduction 'SAINT V8.34a (Bruker AXS Inc., 2013)'
_computing_molecular_graphics 'Platon (A.L.Spek, 2003)'
_computing_publication_material
;
pubCIF (Westrip, 2010) and enCIFer (Allen et al. 2004)
;
_computing_structure_refinement 'SHELXL-2014/7 (Sheldrick, 2014)'
_computing_structure_solution 'SHELXTL XT Intrinsic Phasing (Sheldrick, 2013)'
_diffrn_ambient_temperature 90
_diffrn_detector_area_resol_mean 8.333
_diffrn_measured_fraction_theta_full 0.997
_diffrn_measured_fraction_theta_max 0.997
_diffrn_measurement_device_type 'Bruker D8 goniometer'
_diffrn_measurement_method 'omega scans'
_diffrn_radiation_monochromator 'Bruker Helios multilayered confocal mirror'
_diffrn_radiation_type MoK\a
_diffrn_radiation_wavelength 0.71073
_diffrn_reflns_av_R_equivalents 0.0261
_diffrn_reflns_av_unetI/netI 0.0309
_diffrn_reflns_Laue_measured_fraction_full 0.997
_diffrn_reflns_Laue_measured_fraction_max 0.997
_diffrn_reflns_limit_h_max 12
_diffrn_reflns_limit_h_min -12
_diffrn_reflns_limit_k_max 13
_diffrn_reflns_limit_k_min -13
_diffrn_reflns_limit_l_max 21
_diffrn_reflns_limit_l_min -21
_diffrn_reflns_number 17280
_diffrn_reflns_point_group_measured_fraction_full 0.997
_diffrn_reflns_point_group_measured_fraction_max 0.997
_diffrn_reflns_theta_full 25.000
_diffrn_reflns_theta_max 25.027
_diffrn_reflns_theta_min 1.181
_diffrn_source 'rotating-anode X-ray tube'
_diffrn_source_type 'Bruker TXS fine-focus Turbo X-ray Source'
_exptl_absorpt_coefficient_mu 0.075
_exptl_absorpt_correction_T_max 0.990
_exptl_absorpt_correction_T_min 0.939
_exptl_absorpt_correction_type numerical
_exptl_absorpt_process_details
;
Crystal Faces plugin in Bruker APEX2 software
;
_exptl_crystal_colour colourless
_exptl_crystal_density_diffrn 1.137
_exptl_crystal_description block
_exptl_crystal_F_000 664
_exptl_crystal_size_max 0.188
_exptl_crystal_size_mid 0.166
_exptl_crystal_size_min 0.135
_refine_diff_density_max 0.292
_refine_diff_density_min -0.321
_refine_diff_density_rms 0.048
_refine_ls_extinction_method none
_refine_ls_goodness_of_fit_ref 1.068
_refine_ls_hydrogen_treatment constr
_refine_ls_matrix_type full
_refine_ls_number_parameters 409
_refine_ls_number_reflns 6258
_refine_ls_number_restraints 552
_refine_ls_restrained_S_all 1.197
_refine_ls_R_factor_all 0.0571
_refine_ls_R_factor_gt 0.0450
_refine_ls_shift/su_max 0.001
_refine_ls_shift/su_mean 0.000
_refine_ls_structure_factor_coef Fsqd
_refine_ls_weighting_details 'w=1/[\s^2^(Fo^2^)+(0.0385P)^2^+1.3808P] where P=(Fo^2^+2Fc^2^)/3'
_refine_ls_weighting_scheme calc
_refine_ls_wR_factor_gt 0.1046
_refine_ls_wR_factor_ref 0.1169
_reflns_Friedel_coverage 0.000
_reflns_number_gt 5104
_reflns_number_total 6258
_reflns_threshold_expression 'I > 2\s(I)'
_cod_data_source_file c8ob02557f2.cif
_cod_data_source_block P-1_a
_cod_depositor_comments 'Adding full bibliography for 7156531.cif.'
_cod_database_code 7156531
_publcif_datablock.id {324af20e-7a94-4024-b9b9-8318ec473d96}

_shelx_space_group_comment
;
The symmetry employed for this shelxl refinement is uniquely defined
by the following loop, which should always be used as a source of
symmetry information in preference to the above space-group names.
They are only intended as comments.
;
_shelx_estimated_absorpt_t_min 0.986
_shelx_estimated_absorpt_t_max 0.990
_publcif_funding_html
;
;

loop_
_space_group_symop_operation_xyz
'x, y, z'
'-x, -y, -z'

loop_
_atom_site_label
_atom_site_type_symbol
_atom_site_fract_x
_atom_site_fract_y
_atom_site_fract_z
_atom_site_U_iso_or_equiv
_atom_site_adp_type
_atom_site_occupancy
_atom_site_site_symmetry_order
_atom_site_calc_flag
_atom_site_refinement_flags_posn
_atom_site_refinement_flags_adp
C1 C 0.97274(19) 0.07379(18) 0.60314(10) 0.0178(3) Uani 1 1 d . U
C2 C 0.83547(19) 0.21388(18) 0.56206(10) 0.0178(3) Uani 1 1 d . U
C3 C 0.6947(2) 0.2091(2) 0.54076(10) 0.0212(3) Uani 1 1 d . U
H3A H 0.716176 0.111311 0.544645 0.025 Uiso 1 1 calc R U
H3B H 0.621351 0.244830 0.575145 0.025 Uiso 1 1 calc R U
C4 C 0.6397(2) 0.3074(2) 0.45607(11) 0.0236(3) Uani 1 1 d . U
H4A H 0.597895 0.269405 0.425533 0.028 Uiso 1 1 calc R U
H4B H 0.564492 0.404111 0.454000 0.028 Uiso 1 1 calc R U
C5 C 0.7753(2) 0.30849(19) 0.42591(10) 0.0199(3) Uani 1 1 d . U
C6 C 0.88100(19) 0.25765(18) 0.48420(10) 0.0170(3) Uani 1 1 d . U
C7 C 1.04244(19) 0.20980(18) 0.49258(10) 0.0176(3) Uani 1 1 d . U
H7 H 1.085411 0.180668 0.446966 0.021 Uiso 1 1 calc R U
C8 C 1.08862(19) 0.31315(19) 0.50974(11) 0.0204(3) Uani 1 1 d . U
H8A H 1.103956 0.370293 0.461427 0.024 Uiso 1 1 calc R U
H8B H 1.012697 0.378193 0.533610 0.024 Uiso 1 1 calc R U
C9 C 1.2317(2) 0.22009(19) 0.56602(11) 0.0211(3) Uani 1 1 d . U
C10 C 1.1978(2) 0.1084(2) 0.62070(11) 0.0218(3) Uani 1 1 d . U
H10A H 1.142216 0.145117 0.661081 0.026 Uiso 1 1 calc R U
H10B H 1.289280 0.020420 0.646347 0.026 Uiso 1 1 calc R U
C11 C 1.10506(19) 0.07954(19) 0.56838(10) 0.0185(3) Uani 1 1 d . U
H11 H 1.167757 -0.009907 0.555780 0.022 Uiso 1 1 calc R U
C12 C 0.7961(2) 0.32372(19) 0.60505(10) 0.0189(3) Uani 1 1 d . U
C13 C 0.8031(2) 0.3433(2) 0.73668(10) 0.0219(3) Uani 1 1 d . U
C14 C 0.8879(2) 0.2308(2) 0.81262(11) 0.0293(4) Uani 1 1 d . U
H14A H 0.857414 0.157256 0.823915 0.044 Uiso 1 1 calc R U
H14B H 0.868509 0.274104 0.854387 0.044 Uiso 1 1 calc R U
H14C H 0.992743 0.188028 0.808756 0.044 Uiso 1 1 calc R U
C15 C 0.8502(3) 0.4567(2) 0.71765(12) 0.0338(5) Uani 1 1 d . U
H15A H 0.955014 0.413606 0.713663 0.051 Uiso 1 1 calc R U
H15B H 0.831058 0.501567 0.758767 0.051 Uiso 1 1 calc R U
H15C H 0.795153 0.528440 0.668183 0.051 Uiso 1 1 calc R U
C16 C 0.6402(2) 0.4018(2) 0.73742(12) 0.0313(5) Uani 1 1 d . U
H16A H 0.588020 0.475382 0.687986 0.047 Uiso 1 1 calc R U
H16B H 0.611957 0.442944 0.779925 0.047 Uiso 1 1 calc R U
H16C H 0.615043 0.325179 0.744830 0.047 Uiso 1 1 calc R U
C17 C 0.7813(2) 0.3612(2) 0.34154(10) 0.0252(4) Uani 1 1 d . U
H17A H 0.878764 0.351220 0.334131 0.038 Uiso 1 1 calc R U
H17B H 0.707856 0.461432 0.320628 0.038 Uiso 1 1 calc R U
H17C H 0.761168 0.305779 0.314387 0.038 Uiso 1 1 calc R U
C18 C 1.3579(2) 0.1504(2) 0.52233(11) 0.0263(4) Uani 1 1 d . U
H18A H 1.335796 0.094590 0.496292 0.039 Uiso 1 1 calc R U
H18B H 1.448097 0.087934 0.559061 0.039 Uiso 1 1 calc R U
H18C H 1.370469 0.223953 0.483653 0.039 Uiso 1 1 calc R U
C19 C 1.2675(2) 0.3029(2) 0.60904(12) 0.0294(4) Uani 1 1 d . U
H19A H 1.284605 0.374992 0.571889 0.044 Uiso 1 1 calc R U
H19B H 1.355537 0.237767 0.647013 0.044 Uiso 1 1 calc R U
H19C H 1.185391 0.349236 0.635855 0.044 Uiso 1 1 calc R U
C20 C 0.6219(2) 0.58289(19) 0.92545(10) 0.0195(3) Uani 1 1 d . U
C21 C 0.4938(2) 0.72388(19) 0.87772(10) 0.0198(3) Uani 1 1 d . U
C22 C 0.3898(2) 0.7207(2) 0.81857(11) 0.0241(3) Uani 1 1 d . U
H22A H 0.404384 0.758411 0.764760 0.029 Uiso 1 1 calc R U
H22B H 0.406213 0.622801 0.827325 0.029 Uiso 1 1 calc R U
C23 C 0.2352(2) 0.8165(2) 0.83382(11) 0.0274(4) Uani 1 1 d . U
H23A H 0.194456 0.914201 0.797675 0.033 Uiso 1 1 calc R U
H23B H 0.168069 0.778219 0.828293 0.033 Uiso 1 1 calc R U
C24 C 0.2593(2) 0.8137(2) 0.91672(11) 0.0230(3) Uani 1 1 d . U
C25 C 0.3998(2) 0.76546(19) 0.93942(10) 0.0194(3) Uani 1 1 d . U
C26 C 0.4939(2) 0.71402(19) 1.01593(10) 0.0207(3) Uani 1 1 d . U
H26 H 0.445978 0.683753 1.060000 0.025 Uiso 1 1 calc R U
C27 C 0.5455(2) 0.8147(2) 1.03084(11) 0.0245(3) Uani 1 1 d . U
H27A H 0.481982 0.869348 1.063397 0.029 Uiso 1 1 calc R U
H27B H 0.542912 0.882162 0.981299 0.029 Uiso 1 1 calc R U
C28 C 0.7026(2) 0.7203(2) 1.07294(11) 0.0264(3) Uani 1 1 d . U
C29 C 0.7643(2) 0.6107(2) 1.02876(11) 0.0259(4) Uani 1 1 d . U
H29A H 0.847696 0.521556 1.061478 0.031 Uiso 1 1 calc R U
H29B H 0.798178 0.648012 0.980865 0.031 Uiso 1 1 calc R U
C30 C 0.6371(2) 0.5844(2) 1.00886(10) 0.0217(3) Uani 1 1 d . U
H30 H 0.647936 0.494226 1.046103 0.026 Uiso 1 1 calc R U
C31 C 0.5404(2) 0.83342(19) 0.83542(10) 0.0207(3) Uani 1 1 d . U
C32 C 0.7515(2) 0.8488(2) 0.78026(11) 0.0227(3) Uani 1 1 d . U
C33 C 0.7329(3) 0.9753(2) 0.80293(13) 0.0357(5) Uani 1 1 d . U
H33A H 0.629257 1.046524 0.792244 0.054 Uiso 1 1 calc R U
H33B H 0.789725 1.016296 0.772914 0.054 Uiso 1 1 calc R U
H33C H 0.767501 0.945359 0.858364 0.054 Uiso 1 1 calc R U
C34 C 0.9106(2) 0.7378(2) 0.79525(13) 0.0350(5) Uani 1 1 d . U
H34A H 0.948687 0.710484 0.849934 0.053 Uiso 1 1 calc R U
H34B H 0.966533 0.776560 0.762531 0.053 Uiso 1 1 calc R U
H34C H 0.919915 0.654238 0.782997 0.053 Uiso 1 1 calc R U
C35 C 0.6873(2) 0.8891(2) 0.69718(11) 0.0327(5) Uani 1 1 d . U
H35A H 0.695032 0.804913 0.686412 0.049 Uiso 1 1 calc R U
H35B H 0.740946 0.927650 0.662311 0.049 Uiso 1 1 calc R U
H35C H 0.584133 0.960947 0.688925 0.049 Uiso 1 1 calc R U
C36 C 0.1360(2) 0.8576(2) 0.96326(12) 0.0323(5) Uani 1 1 d . U
H36A H 0.173839 0.846091 1.015491 0.048 Uiso 1 1 calc R U
H36B H 0.088664 0.798355 0.966723 0.048 Uiso 1 1 calc R U
H36C H 0.064597 0.957324 0.938080 0.048 Uiso 1 1 calc R U
C37 C 0.7875(3) 0.8021(2) 1.06795(13) 0.0390(5) Uani 1 1 d . U
H37A H 0.744566 0.870564 1.096728 0.059 Uiso 1 1 calc R U
H37B H 0.782749 0.852634 1.013510 0.059 Uiso 1 1 calc R U
H37C H 0.889755 0.735759 1.090385 0.059 Uiso 1 1 calc R U
C38 C 0.7030(2) 0.6469(2) 1.15826(12) 0.0343(5) Uani 1 1 d . U
H38A H 0.649659 0.593140 1.161214 0.051 Uiso 1 1 calc R U
H38B H 0.655657 0.718645 1.184697 0.051 Uiso 1 1 calc R U
H38C H 0.804130 0.582228 1.183339 0.051 Uiso 1 1 calc R U
O1 O 0.97550(14) -0.02769(13) 0.65096(7) 0.0248(3) Uani 1 1 d . U
O2 O 0.72227(15) 0.44910(14) 0.57387(7) 0.0287(3) Uani 1 1 d . U
O3 O 0.84744(13) 0.26097(13) 0.68053(7) 0.0196(3) Uani 1 1 d . U
O4 O 0.69440(15) 0.48289(14) 0.90264(8) 0.0271(3) Uani 1 1 d . U
O5 O 0.45559(16) 0.95737(15) 0.80695(9) 0.0377(4) Uani 1 1 d . U
O6 O 0.68357(13) 0.77153(13) 0.83127(7) 0.0210(3) Uani 1 1 d . U

loop_
_atom_site_aniso_label
_atom_site_aniso_U_11
_atom_site_aniso_U_22
_atom_site_aniso_U_33
_atom_site_aniso_U_23
_atom_site_aniso_U_13
_atom_site_aniso_U_12
C1 0.0201(6) 0.0177(6) 0.0171(6) -0.0085(5) 0.0043(5) -0.0086(5)
C2 0.0192(5) 0.0197(5) 0.0166(5) -0.0079(4) 0.0051(4) -0.0096(4)
C3 0.0193(6) 0.0244(6) 0.0199(6) -0.0076(5) 0.0048(5) -0.0100(5)
C4 0.0202(6) 0.0257(6) 0.0222(7) -0.0074(6) 0.0024(5) -0.0089(5)
C5 0.0200(6) 0.0206(6) 0.0192(6) -0.0082(5) 0.0034(5) -0.0088(5)
C6 0.0187(5) 0.0174(5) 0.0174(5) -0.0083(5) 0.0053(5) -0.0090(5)
C7 0.0175(6) 0.0176(5) 0.0183(6) -0.0070(5) 0.0053(5) -0.0079(5)
C8 0.0183(6) 0.0197(6) 0.0221(6) -0.0054(5) 0.0047(5) -0.0088(5)
C9 0.0186(6) 0.0226(6) 0.0229(6) -0.0066(5) 0.0036(5) -0.0107(5)
C10 0.0189(6) 0.0224(6) 0.0212(6) -0.0056(5) 0.0026(5) -0.0081(5)
C11 0.0181(6) 0.0180(5) 0.0186(6) -0.0071(5) 0.0042(5) -0.0070(5)
C12 0.0201(6) 0.0205(6) 0.0160(6) -0.0071(5) 0.0052(5) -0.0088(5)
C13 0.0270(7) 0.0239(6) 0.0184(6) -0.0127(5) 0.0051(5) -0.0116(5)
C14 0.0368(10) 0.0285(9) 0.0208(9) -0.0120(8) -0.0007(8) -0.0116(8)
C15 0.0482(11) 0.0322(10) 0.0309(10) -0.0158(8) 0.0107(9) -0.0239(9)
C16 0.0271(10) 0.0389(10) 0.0234(9) -0.0162(8) 0.0071(8) -0.0084(8)
C17 0.0249(9) 0.0281(9) 0.0177(9) -0.0059(7) 0.0005(7) -0.0091(8)
C18 0.0172(9) 0.0315(9) 0.0278(9) -0.0081(8) 0.0039(7) -0.0102(8)
C19 0.0260(9) 0.0332(10) 0.0329(10) -0.0127(8) 0.0029(8) -0.0158(8)
C20 0.0230(6) 0.0201(6) 0.0206(6) -0.0064(5) 0.0074(5) -0.0146(5)
C21 0.0229(5) 0.0221(5) 0.0186(5) -0.0070(4) 0.0063(5) -0.0139(4)
C22 0.0253(7) 0.0289(6) 0.0196(6) -0.0074(5) 0.0043(6) -0.0141(6)
C23 0.0251(7) 0.0321(7) 0.0223(7) -0.0064(6) 0.0025(6) -0.0126(6)
C24 0.0233(6) 0.0259(6) 0.0204(6) -0.0054(5) 0.0055(5) -0.0132(5)
C25 0.0234(6) 0.0204(5) 0.0186(6) -0.0067(5) 0.0063(5) -0.0136(5)
C26 0.0249(6) 0.0206(6) 0.0189(6) -0.0065(5) 0.0047(5) -0.0124(5)
C27 0.0290(7) 0.0232(6) 0.0215(6) -0.0074(5) 0.0003(6) -0.0122(6)
C28 0.0292(6) 0.0273(6) 0.0228(6) -0.0068(5) -0.0012(5) -0.0140(5)
C29 0.0261(7) 0.0265(7) 0.0216(7) -0.0051(6) 0.0006(6) -0.0111(6)
C30 0.0249(6) 0.0210(6) 0.0195(6) -0.0052(5) 0.0048(5) -0.0118(5)
C31 0.0223(6) 0.0221(6) 0.0200(6) -0.0061(5) 0.0062(5) -0.0128(5)
C32 0.0238(6) 0.0258(6) 0.0241(7) -0.0044(6) 0.0078(6) -0.0184(5)
C33 0.0455(11) 0.0356(10) 0.0390(11) -0.0139(9) 0.0159(9) -0.0287(9)
C34 0.0249(10) 0.0329(10) 0.0434(11) -0.0008(9) 0.0068(8) -0.0168(8)
C35 0.0341(10) 0.0423(11) 0.0223(9) -0.0020(8) 0.0065(8) -0.0231(9)
C36 0.0219(9) 0.0352(10) 0.0278(10) -0.0037(8) 0.0066(8) -0.0074(8)
C37 0.0402(11) 0.0417(11) 0.0369(11) -0.0083(9) -0.0066(9) -0.0229(9)
C38 0.0382(11) 0.0368(10) 0.0230(9) -0.0086(8) -0.0023(8) -0.0142(9)
O1 0.0286(7) 0.0192(6) 0.0244(7) -0.0034(5) 0.0073(5) -0.0114(6)
O2 0.0342(7) 0.0198(6) 0.0201(7) -0.0062(5) 0.0046(6) -0.0031(6)
O3 0.0226(5) 0.0203(5) 0.0162(5) -0.0097(4) 0.0035(4) -0.0083(4)
O4 0.0324(7) 0.0220(7) 0.0286(7) -0.0131(6) 0.0105(6) -0.0116(6)
O5 0.0283(7) 0.0219(7) 0.0494(9) 0.0007(6) 0.0141(6) -0.0076(6)
O6 0.0207(5) 0.0233(5) 0.0206(5) -0.0027(4) 0.0054(4) -0.0142(4)

loop_
_atom_type_symbol
_atom_type_description
_atom_type_scat_dispersion_real
_atom_type_scat_dispersion_imag
_atom_type_scat_source
C C 0.0033 0.0016 'International Tables Vol C Tables 4.2.6.8 and 6.1.1.4'
H H 0.0000 0.0000 'International Tables Vol C Tables 4.2.6.8 and 6.1.1.4'
O O 0.0106 0.0060 'International Tables Vol C Tables 4.2.6.8 and 6.1.1.4'

loop_
_geom_angle_atom_site_label_1
_geom_angle_atom_site_label_2
_geom_angle_atom_site_label_3
_geom_angle
O1 C1 C11 125.46(16)
O1 C1 C2 126.08(16)
C11 C1 C2 108.29(14)
C6 C2 C12 112.65(14)
C6 C2 C1 101.38(14)
C12 C2 C1 112.51(14)
C6 C2 C3 103.17(14)
C12 C2 C3 108.07(14)
C1 C2 C3 118.57(15)
C4 C3 C2 103.86(14)
C4 C3 H3A 111.0
C2 C3 H3A 111.0
C4 C3 H3B 111.0
C2 C3 H3B 111.0
H3A C3 H3B 109.0
C5 C4 C3 104.07(15)
C5 C4 H4A 110.9
C3 C4 H4A 110.9
C5 C4 H4B 110.9
C3 C4 H4B 110.9
H4A C4 H4B 109.0
C6 C5 C17 127.36(17)
C6 C5 C4 110.45(16)
C17 C5 C4 122.19(16)
C5 C6 C7 136.05(16)
C5 C6 C2 112.56(16)
C7 C6 C2 110.46(15)
C6 C7 C8 116.09(14)
C6 C7 C11 103.48(14)
C8 C7 C11 104.13(14)
C6 C7 H7 110.9
C8 C7 H7 110.9
C11 C7 H7 110.9
C9 C8 C7 105.75(14)
C9 C8 H8A 110.6
C7 C8 H8A 110.6
C9 C8 H8B 110.6
C7 C8 H8B 110.6
H8A C8 H8B 108.7
C19 C9 C18 109.82(16)
C19 C9 C8 112.52(16)
C18 C9 C8 110.00(15)
C19 C9 C10 112.22(16)
C18 C9 C10 110.68(15)
C8 C9 C10 101.36(14)
C9 C10 C11 105.58(14)
C9 C10 H10A 110.6
C11 C10 H10A 110.6
C9 C10 H10B 110.6
C11 C10 H10B 110.6
H10A C10 H10B 108.8
C1 C11 C10 113.56(14)
C1 C11 C7 106.29(14)
C10 C11 C7 106.00(14)
C1 C11 H11 110.3
C10 C11 H11 110.3
C7 C11 H11 110.3
O2 C12 O3 125.85(16)
O2 C12 C2 122.92(16)
O3 C12 C2 111.14(14)
O3 C13 C16 108.55(15)
O3 C13 C15 110.81(15)
C16 C13 C15 113.20(17)
O3 C13 C14 102.28(14)
C16 C13 C14 111.18(17)
C15 C13 C14 110.27(17)
C13 C14 H14A 109.5
C13 C14 H14B 109.5
H14A C14 H14B 109.5
C13 C14 H14C 109.5
H14A C14 H14C 109.5
H14B C14 H14C 109.5
C13 C15 H15A 109.5
C13 C15 H15B 109.5
H15A C15 H15B 109.5
C13 C15 H15C 109.5
H15A C15 H15C 109.5
H15B C15 H15C 109.5
C13 C16 H16A 109.5
C13 C16 H16B 109.5
H16A C16 H16B 109.5
C13 C16 H16C 109.5
H16A C16 H16C 109.5
H16B C16 H16C 109.5
C5 C17 H17A 109.5
C5 C17 H17B 109.5
H17A C17 H17B 109.5
C5 C17 H17C 109.5
H17A C17 H17C 109.5
H17B C17 H17C 109.5
C9 C18 H18A 109.5
C9 C18 H18B 109.5
H18A C18 H18B 109.5
C9 C18 H18C 109.5
H18A C18 H18C 109.5
H18B C18 H18C 109.5
C9 C19 H19A 109.5
C9 C19 H19B 109.5
H19A C19 H19B 109.5
C9 C19 H19C 109.5
H19A C19 H19C 109.5
H19B C19 H19C 109.5
O4 C20 C21 126.02(17)
O4 C20 C30 125.15(17)
C21 C20 C30 108.71(15)
C25 C21 C20 101.15(14)
C25 C21 C31 113.49(15)
C20 C21 C31 113.17(15)
C25 C21 C22 102.98(14)
C20 C21 C22 117.99(15)
C31 C21 C22 107.62(15)
C23 C22 C21 104.24(15)
C23 C22 H22A 110.9
C21 C22 H22A 110.9
C23 C22 H22B 110.9
C21 C22 H22B 110.9
H22A C22 H22B 108.9
C24 C23 C22 103.65(15)
C24 C23 H23A 111.0
C22 C23 H23A 111.0
C24 C23 H23B 111.0
C22 C23 H23B 111.0
H23A C23 H23B 109.0
C25 C24 C36 127.58(18)
C25 C24 C23 110.67(16)
C36 C24 C23 121.73(17)
C24 C25 C26 135.64(17)
C24 C25 C21 112.59(16)
C26 C25 C21 110.40(15)
C25 C26 C27 116.16(15)
C25 C26 C30 103.32(14)
C27 C26 C30 104.40(15)
C25 C26 H26 110.8
C27 C26 H26 110.8
C30 C26 H26 110.8
C26 C27 C28 106.03(15)
C26 C27 H27A 110.5
C28 C27 H27A 110.5
C26 C27 H27B 110.5
C28 C27 H27B 110.5
H27A C27 H27B 108.7
C37 C28 C27 112.54(17)
C37 C28 C38 109.71(17)
C27 C28 C38 110.58(17)
C37 C28 C29 112.16(18)
C27 C28 C29 101.38(15)
C38 C28 C29 110.25(16)
C28 C29 C30 105.89(16)
C28 C29 H29A 110.6
C30 C29 H29A 110.6
C28 C29 H29B 110.6
C30 C29 H29B 110.6
H29A C29 H29B 108.7
C20 C30 C29 113.30(15)
C20 C30 C26 106.24(15)
C29 C30 C26 105.99(15)
C20 C30 H30 110.4
C29 C30 H30 110.4
C26 C30 H30 110.4
O5 C31 O6 125.74(17)
O5 C31 C21 123.17(17)
O6 C31 C21 111.00(15)
O6 C32 C33 111.56(15)
O6 C32 C35 108.43(15)
C33 C32 C35 112.48(17)
O6 C32 C34 102.26(14)
C33 C32 C34 110.67(17)
C35 C32 C34 110.98(17)
C32 C33 H33A 109.5
C32 C33 H33B 109.5
H33A C33 H33B 109.5
C32 C33 H33C 109.5
H33A C33 H33C 109.5
H33B C33 H33C 109.5
C32 C34 H34A 109.5
C32 C34 H34B 109.5
H34A C34 H34B 109.5
C32 C34 H34C 109.5
H34A C34 H34C 109.5
H34B C34 H34C 109.5
C32 C35 H35A 109.5
C32 C35 H35B 109.5
H35A C35 H35B 109.5
C32 C35 H35C 109.5
H35A C35 H35C 109.5
H35B C35 H35C 109.5
C24 C36 H36A 109.5
C24 C36 H36B 109.5
H36A C36 H36B 109.5
C24 C36 H36C 109.5
H36A C36 H36C 109.5
H36B C36 H36C 109.5
C28 C37 H37A 109.5
C28 C37 H37B 109.5
H37A C37 H37B 109.5
C28 C37 H37C 109.5
H37A C37 H37C 109.5
H37B C37 H37C 109.5
C28 C38 H38A 109.5
C28 C38 H38B 109.5
H38A C38 H38B 109.5
C28 C38 H38C 109.5
H38A C38 H38C 109.5
H38B C38 H38C 109.5
C12 O3 C13 121.18(14)
C31 O6 C32 121.67(14)

loop_
_geom_bond_atom_site_label_1
_geom_bond_atom_site_label_2
_geom_bond_distance
C1 O1 1.208(2)
C1 C11 1.530(2)
C1 C2 1.534(2)
C2 C6 1.508(2)
C2 C12 1.531(2)
C2 C3 1.546(2)
C3 C4 1.545(3)
C3 H3A 0.9900
C3 H3B 0.9900
C4 C5 1.513(3)
C4 H4A 0.9900
C4 H4B 0.9900
C5 C6 1.326(3)
C5 C17 1.491(3)
C6 C7 1.504(2)
C7 C8 1.540(2)
C7 C11 1.568(2)
C7 H7 1.0000
C8 C9 1.532(3)
C8 H8A 0.9900
C8 H8B 0.9900
C9 C19 1.525(3)
C9 C18 1.530(3)
C9 C10 1.540(3)
C10 C11 1.551(3)
C10 H10A 0.9900
C10 H10B 0.9900
C11 H11 1.0000
C12 O2 1.202(2)
C12 O3 1.335(2)
C13 O3 1.489(2)
C13 C16 1.511(3)
C13 C15 1.512(3)
C13 C14 1.513(3)
C14 H14A 0.9800
C14 H14B 0.9800
C14 H14C 0.9800
C15 H15A 0.9800
C15 H15B 0.9800
C15 H15C 0.9800
C16 H16A 0.9800
C16 H16B 0.9800
C16 H16C 0.9800
C17 H17A 0.9800
C17 H17B 0.9800
C17 H17C 0.9800
C18 H18A 0.9800
C18 H18B 0.9800
C18 H18C 0.9800
C19 H19A 0.9800
C19 H19B 0.9800
C19 H19C 0.9800
C20 O4 1.210(2)
C20 C21 1.527(3)
C20 C30 1.528(3)
C21 C25 1.509(2)
C21 C31 1.528(2)
C21 C22 1.549(3)
C22 C23 1.543(3)
C22 H22A 0.9900
C22 H22B 0.9900
C23 C24 1.516(3)
C23 H23A 0.9900
C23 H23B 0.9900
C24 C25 1.325(3)
C24 C36 1.494(3)
C25 C26 1.509(3)
C26 C27 1.533(3)
C26 C30 1.564(3)
C26 H26 1.0000
C27 C28 1.534(3)
C27 H27A 0.9900
C27 H27B 0.9900
C28 C37 1.522(3)
C28 C38 1.535(3)
C28 C29 1.538(3)
C29 C30 1.547(3)
C29 H29A 0.9900
C29 H29B 0.9900
C30 H30 1.0000
C31 O5 1.202(2)
C31 O6 1.335(2)
C32 O6 1.485(2)
C32 C33 1.506(3)
C32 C35 1.511(3)
C32 C34 1.511(3)
C33 H33A 0.9800
C33 H33B 0.9800
C33 H33C 0.9800
C34 H34A 0.9800
C34 H34B 0.9800
C34 H34C 0.9800
C35 H35A 0.9800
C35 H35B 0.9800
C35 H35C 0.9800
C36 H36A 0.9800
C36 H36B 0.9800
C36 H36C 0.9800
C37 H37A 0.9800
C37 H37B 0.9800
C37 H37C 0.9800
C38 H38A 0.9800
C38 H38B 0.9800
C38 H38C 0.9800

loop_
_geom_torsion_atom_site_label_1
_geom_torsion_atom_site_label_2
_geom_torsion_atom_site_label_3
_geom_torsion_atom_site_label_4
_geom_torsion
O1 C1 C2 C6 -148.17(18)
C11 C1 C2 C6 27.20(17)
O1 C1 C2 C12 91.3(2)
C11 C1 C2 C12 -93.37(17)
O1 C1 C2 C3 -36.2(3)
C11 C1 C2 C3 139.18(15)
C6 C2 C3 C4 -22.73(18)
C12 C2 C3 C4 96.77(16)
C1 C2 C3 C4 -133.72(16)
C2 C3 C4 C5 23.11(18)
C3 C4 C5 C6 -15.2(2)
C3 C4 C5 C17 164.92(17)
C17 C5 C6 C7 -12.4(3)
C4 C5 C6 C7 167.72(19)
C17 C5 C6 C2 -179.86(17)
C4 C5 C6 C2 0.3(2)
C12 C2 C6 C5 -101.56(18)
C1 C2 C6 C5 137.96(16)
C3 C2 C6 C5 14.7(2)
C12 C2 C6 C7 87.69(17)
C1 C2 C6 C7 -32.79(17)
C3 C2 C6 C7 -156.02(14)
C5 C6 C7 C8 104.2(2)
C2 C6 C7 C8 -88.19(18)
C5 C6 C7 C11 -142.5(2)
C2 C6 C7 C11 25.20(18)
C6 C7 C8 C9 142.78(15)
C11 C7 C8 C9 29.76(17)
C7 C8 C9 C19 -161.61(15)
C7 C8 C9 C18 75.59(18)
C7 C8 C9 C10 -41.56(17)
C19 C9 C10 C11 157.33(15)
C18 C9 C10 C11 -79.60(18)
C8 C9 C10 C11 37.06(17)
O1 C1 C11 C10 -81.5(2)
C2 C1 C11 C10 103.11(17)
O1 C1 C11 C7 162.37(17)
C2 C1 C11 C7 -13.04(18)
C9 C10 C11 C1 -135.67(15)
C9 C10 C11 C7 -19.35(18)
C6 C7 C11 C1 -6.79(17)
C8 C7 C11 C1 114.99(15)
C6 C7 C11 C10 -127.92(14)
C8 C7 C11 C10 -6.14(17)
C6 C2 C12 O2 44.1(2)
C1 C2 C12 O2 157.93(17)
C3 C2 C12 O2 -69.2(2)
C6 C2 C12 O3 -139.30(15)
C1 C2 C12 O3 -25.4(2)
C3 C2 C12 O3 107.38(16)
O4 C20 C21 C25 148.76(18)
C30 C20 C21 C25 -27.25(18)
O4 C20 C21 C31 -89.5(2)
C30 C20 C21 C31 94.50(17)
O4 C20 C21 C22 37.4(3)
C30 C20 C21 C22 -138.60(16)
C25 C21 C22 C23 22.32(18)
C20 C21 C22 C23 132.64(16)
C31 C21 C22 C23 -97.84(17)
C21 C22 C23 C24 -23.40(19)
C22 C23 C24 C25 16.2(2)
C22 C23 C24 C36 -162.36(18)
C36 C24 C25 C26 11.9(4)
C23 C24 C25 C26 -166.6(2)
C36 C24 C25 C21 176.79(18)
C23 C24 C25 C21 -1.7(2)
C20 C21 C25 C24 -135.90(16)
C31 C21 C25 C24 102.57(19)
C22 C21 C25 C24 -13.5(2)
C20 C21 C25 C26 32.85(18)
C31 C21 C25 C26 -88.68(18)
C22 C21 C25 C26 155.29(15)
C24 C25 C26 C27 -106.7(3)
C21 C25 C26 C27 88.27(19)
C24 C25 C26 C30 139.7(2)
C21 C25 C26 C30 -25.37(19)
C25 C26 C27 C28 -141.99(16)
C30 C26 C27 C28 -28.96(19)
C26 C27 C28 C37 160.48(17)
C26 C27 C28 C38 -76.44(19)
C26 C27 C28 C29 40.48(19)
C37 C28 C29 C30 -156.47(16)
C27 C28 C29 C30 -36.19(18)
C38 C28 C29 C30 80.96(19)
O4 C20 C30 C29 81.0(2)
C21 C20 C30 C29 -102.97(17)
O4 C20 C30 C26 -163.06(17)
C21 C20 C30 C26 12.99(19)
C28 C29 C30 C20 135.19(16)
C28 C29 C30 C26 19.08(19)
C25 C26 C30 C20 6.98(18)
C27 C26 C30 C20 -114.92(16)
C25 C26 C30 C29 127.78(15)
C27 C26 C30 C29 5.87(19)
C25 C21 C31 O5 -51.2(3)
C20 C21 C31 O5 -165.77(18)
C22 C21 C31 O5 62.0(2)
C25 C21 C31 O6 132.07(16)
C20 C21 C31 O6 17.5(2)
C22 C21 C31 O6 -114.66(16)
O2 C12 O3 C13 6.6(3)
C2 C12 O3 C13 -169.92(14)
C16 C13 O3 C12 63.0(2)
C15 C13 O3 C12 -61.9(2)
C14 C13 O3 C12 -179.37(16)
O5 C31 O6 C32 -8.7(3)
C21 C31 O6 C32 167.85(14)
C33 C32 O6 C31 61.6(2)
C35 C32 O6 C31 -62.8(2)
C34 C32 O6 C31 179.90(16)

loop_
_publcif_info_exptl_table_extra_item
sin_theta_over_lambda_max
